data_7118977
loop_
_publ_author_name
'Peng-Long Zhu'
'Xiang-Ying Tang'
'Min Shi'

_publ_section_title
;
 Intramolecular cyclizations of cyclopropenes with indole
;
_journal_name_full Chem.Commun.
_journal_page_first 7245
_journal_volume 52
_journal_year 2016
_chemical_formula_sum 'C26 H25 N3 O5 S'
_chemical_formula_weight 491.55
_chemical_name_systematic
; 
 ? 
;
_space_group_crystal_system triclinic
_space_group_IT_number 2
_space_group_name_Hall '-P 1'
_space_group_name_H-M_alt 'P -1'
_symmetry_space_group_name_Hall '-P 1'
_symmetry_space_group_name_H-M 'P -1'
_atom_sites_solution_hydrogens mixed
_audit_creation_method SHELXL-2013
_audit_update_record
;
2015-12-02 deposited with the CCDC.
2016-05-06 downloaded from the CCDC.
;
_cell_angle_alpha 99.750(4)
_cell_angle_beta 95.533(4)
_cell_angle_gamma 107.818(4)
_cell_formula_units_Z 2
_cell_length_a 9.3636(17)
_cell_length_b 10.8898(19)
_cell_length_c 12.521(2)
_cell_measurement_reflns_used 1776
_cell_measurement_temperature 293(2)
_cell_measurement_theta_max 47.807
_cell_measurement_theta_min 5.034
_cell_volume 1182.9(4)
_computing_cell_refinement 'Bruker SMART'
_computing_data_collection 'Bruker SMART'
_computing_data_reduction 'Bruker SHELXTL'
_computing_molecular_graphics 'Bruker SHELXTL'
_computing_publication_material 'Bruker SHELXTL'
_computing_structure_refinement 'SHELXL-2013 (Sheldrick, 2013)'
_computing_structure_solution 'Bruker SHELXTL'
_diffrn_ambient_temperature 293(2)
_diffrn_measured_fraction_theta_full 0.999
_diffrn_measured_fraction_theta_max 0.999
_diffrn_measurement_device_type 'CCD area detector'
_diffrn_measurement_method 'phi and omega scans'
_diffrn_radiation_type MoK\a
_diffrn_radiation_wavelength 0.71073
_diffrn_reflns_av_R_equivalents 0.0249
_diffrn_reflns_av_unetI/netI 0.0498
_diffrn_reflns_Laue_measured_fraction_full 0.999
_diffrn_reflns_Laue_measured_fraction_max 0.999
_diffrn_reflns_limit_h_max 11
_diffrn_reflns_limit_h_min -11
_diffrn_reflns_limit_k_max 13
_diffrn_reflns_limit_k_min -12
_diffrn_reflns_limit_l_max 15
_diffrn_reflns_limit_l_min -15
_diffrn_reflns_number 6864
_diffrn_reflns_point_group_measured_fraction_full 0.999
_diffrn_reflns_point_group_measured_fraction_max 0.999
_diffrn_reflns_theta_full 25.242
_diffrn_reflns_theta_max 25.499
_diffrn_reflns_theta_min 2.009
_exptl_absorpt_coefficient_mu 0.181
_exptl_absorpt_correction_T_max 0.7456
_exptl_absorpt_correction_T_min 0.6465
_exptl_absorpt_correction_type multi-scan
_exptl_absorpt_process_details sadabs
_exptl_crystal_colour yellow
_exptl_crystal_density_diffrn 1.380
_exptl_crystal_description prismatic
_exptl_crystal_F_000 516
_exptl_crystal_size_max 0.220
_exptl_crystal_size_mid 0.180
_exptl_crystal_size_min 0.120
_refine_diff_density_max 0.402
_refine_diff_density_min -0.199
_refine_diff_density_rms 0.048
_refine_ls_extinction_coef .
_refine_ls_extinction_method none
_refine_ls_goodness_of_fit_ref 1.028
_refine_ls_hydrogen_treatment mixed
_refine_ls_matrix_type full
_refine_ls_number_parameters 325
_refine_ls_number_reflns 4409
_refine_ls_number_restraints 0
_refine_ls_restrained_S_all 1.028
_refine_ls_R_factor_all 0.0673
_refine_ls_R_factor_gt 0.0514
_refine_ls_shift/su_max 0.001
_refine_ls_shift/su_mean 0.000
_refine_ls_structure_factor_coef Fsqd
_refine_ls_weighting_details 'w=1/[\s^2^(Fo^2^)+(0.0706P)^2^+0.2244P] where P=(Fo^2^+2Fc^2^)/3'
_refine_ls_weighting_scheme calc
_refine_ls_wR_factor_gt 0.1292
_refine_ls_wR_factor_ref 0.1405
_reflns_Friedel_coverage 0.000
_reflns_Friedel_fraction_full .
_reflns_Friedel_fraction_max .
_reflns_number_gt 3424
_reflns_number_total 4409
_reflns_threshold_expression 'I > 2\s(I)'
_cod_data_source_file c6cc02226j2.cif
_cod_data_source_block cd15292
_cod_database_code 7118977
_shelx_space_group_comment
; 
The symmetry employed for this shelxl refinement is uniquely defined 
by the following loop, which should always be used as a source of 
symmetry information in preference to the above space-group names. 
They are only intended as comments. 
;
_shelx_estimated_absorpt_t_min 0.961
_shelx_estimated_absorpt_t_max 0.979
_shelxl_version_number 2013-4

loop_
_space_group_symop_operation_xyz
'x, y, z'
'-x, -y, -z'

loop_
_atom_site_label
_atom_site_type_symbol
_atom_site_fract_x
_atom_site_fract_y
_atom_site_fract_z
_atom_site_U_iso_or_equiv
_atom_site_adp_type
_atom_site_occupancy
_atom_site_site_symmetry_order
_atom_site_calc_flag
_atom_site_refinement_flags_posn
_atom_site_refinement_flags_adp
_atom_site_refinement_flags_occupancy
_atom_site_disorder_assembly
_atom_site_disorder_group
S1 S 0.71049(7) 0.38171(5) 1.18823(5) 0.03944(19) Uani 1 1 d . . . . .
N1 N 0.6019(2) 0.1201(2) 0.68776(17) 0.0478(5) Uani 1 1 d . . . . .
N2 N 0.7762(2) 0.43951(19) 1.08688(15) 0.0362(4) Uani 1 1 d . . . . .
N3 N 0.7128(3) 0.8460(3) 1.5181(2) 0.0730(8) Uani 1 1 d . . . . .
O1 O 0.95200(17) 0.34882(15) 0.91262(12) 0.0411(4) Uani 1 1 d . . . . .
O2 O 0.5556(2) 0.30426(16) 1.15155(15) 0.0579(5) Uani 1 1 d . . . . .
O3 O 0.8152(2) 0.32523(18) 1.23133(15) 0.0576(5) Uani 1 1 d . . . . .
O4 O 0.8023(4) 0.9517(3) 1.5142(2) 0.1095(10) Uani 1 1 d . . . . .
O5 O 0.6216(3) 0.8311(3) 1.5808(2) 0.1051(9) Uani 1 1 d . . . . .
C1 C 0.6831(3) 0.2314(2) 0.65340(18) 0.0405(5) Uani 1 1 d . . . . .
C2 C 0.7133(3) 0.2237(3) 0.5464(2) 0.0558(7) Uani 1 1 d . . . . .
H2 H 0.6826 0.1419 0.4985 0.067 Uiso 1 1 calc R U . . .
C3 C 0.7876(3) 0.3344(4) 0.5103(2) 0.0640(8) Uani 1 1 d . . . . .
H3 H 0.8073 0.3272 0.4385 0.077 Uiso 1 1 calc R U . . .
C4 C 0.8329(3) 0.4555(3) 0.5794(2) 0.0597(8) Uani 1 1 d . . . . .
H4 H 0.8816 0.5308 0.5543 0.072 Uiso 1 1 calc R U . . .
C5 C 0.8060(3) 0.4656(3) 0.6861(2) 0.0462(6) Uani 1 1 d . . . . .
H5 H 0.8388 0.5482 0.7331 0.055 Uiso 1 1 calc R U . . .
C6 C 0.7314(2) 0.3556(2) 0.72523(17) 0.0371(5) Uani 1 1 d . . . . .
C7 C 0.7045(2) 0.3595(2) 0.84358(17) 0.0334(5) Uani 1 1 d . . . . .
C8 C 0.5502(2) 0.2556(2) 0.84125(19) 0.0375(5) Uani 1 1 d . . . . .
H8A H 0.5208 0.2602 0.9137 0.045 Uiso 1 1 calc R U . . .
H8B H 0.4714 0.2657 0.7906 0.045 Uiso 1 1 calc R U . . .
C9 C 0.5809(3) 0.1267(2) 0.80175(19) 0.0414(5) Uani 1 1 d . . . . .
C10 C 0.7319(2) 0.1505(2) 0.87914(19) 0.0383(5) Uani 1 1 d . . . . .
H10 H 0.7041 0.1444 0.9520 0.046 Uiso 1 1 calc R U . . .
C11 C 0.8167(2) 0.2940(2) 0.88562(16) 0.0325(5) Uani 1 1 d . . . . .
C12 C 0.4559(3) 0.0040(3) 0.8094(3) 0.0627(8) Uani 1 1 d . . . . .
H12A H 0.3632 -0.0002 0.7665 0.094 Uiso 1 1 calc R U . . .
H12B H 0.4421 0.0065 0.8846 0.094 Uiso 1 1 calc R U . . .
H12C H 0.4828 -0.0723 0.7818 0.094 Uiso 1 1 calc R U . . .
C13 C 0.8173(3) 0.0553(2) 0.8548(2) 0.0494(6) Uani 1 1 d . . . . .
C14 C 0.9146(3) 0.0672(3) 0.7780(3) 0.0637(8) Uani 1 1 d . . . . .
H14 H 0.9273 0.1353 0.7401 0.076 Uiso 1 1 calc R U . . .
C15 C 0.9926(4) -0.0198(4) 0.7569(4) 0.0910(12) Uani 1 1 d . . . . .
H15 H 1.0593 -0.0094 0.7061 0.109 Uiso 1 1 calc R U . . .
C16 C 0.9724(5) -0.1222(4) 0.8107(5) 0.1130(17) Uani 1 1 d . . . . .
H16 H 1.0235 -0.1824 0.7953 0.136 Uiso 1 1 calc R U . . .
C17 C 0.8778(5) -0.1352(4) 0.8861(5) 0.1166(17) Uani 1 1 d . . . . .
H17 H 0.8653 -0.2040 0.9232 0.140 Uiso 1 1 calc R U . . .
C18 C 0.7998(4) -0.0476(3) 0.9087(3) 0.0836(11) Uani 1 1 d . . . . .
H18 H 0.7348 -0.0580 0.9606 0.100 Uiso 1 1 calc R U . . .
C19 C 0.7319(3) 0.4980(2) 0.90901(18) 0.0386(5) Uani 1 1 d . . . . .
H19A H 0.8380 0.5491 0.9136 0.046 Uiso 1 1 calc R U . . .
H19B H 0.6720 0.5391 0.8691 0.046 Uiso 1 1 calc R U . . .
C20 C 0.6936(3) 0.5052(2) 1.02419(18) 0.0421(5) Uani 1 1 d . . . . .
H20A H 0.7200 0.5968 1.0610 0.051 Uiso 1 1 calc R U . . .
H20B H 0.5853 0.4634 1.0207 0.051 Uiso 1 1 calc R U . . .
C21 C 0.7124(3) 0.5176(2) 1.29001(17) 0.0371(5) Uani 1 1 d . . . . .
C22 C 0.8411(3) 0.6262(2) 1.3195(2) 0.0508(6) Uani 1 1 d . . . . .
H22 H 0.9273 0.6271 1.2881 0.061 Uiso 1 1 calc R U . . .
C23 C 0.8425(3) 0.7340(3) 1.3956(2) 0.0576(7) Uani 1 1 d . . . . .
H23 H 0.9283 0.8090 1.4154 0.069 Uiso 1 1 calc R U . . .
C24 C 0.7138(3) 0.7276(3) 1.44142(19) 0.0490(6) Uani 1 1 d . . . . .
C25 C 0.5868(3) 0.6195(3) 1.41626(19) 0.0495(6) Uani 1 1 d . . . . .
H25 H 0.5028 0.6175 1.4509 0.059 Uiso 1 1 calc R U . . .
C26 C 0.5849(3) 0.5128(3) 1.33836(18) 0.0431(6) Uani 1 1 d . . . . .
H26 H 0.4985 0.4383 1.3186 0.052 Uiso 1 1 calc R U . . .
H2A H 0.866(3) 0.477(2) 1.0973(19) 0.036(7) Uiso 1 1 d . . . . .
H1 H 0.612(3) 0.048(3) 0.657(2) 0.052(8) Uiso 1 1 d . . . . .

loop_
_atom_site_aniso_label
_atom_site_aniso_U_11
_atom_site_aniso_U_22
_atom_site_aniso_U_33
_atom_site_aniso_U_23
_atom_site_aniso_U_13
_atom_site_aniso_U_12
S1 0.0473(4) 0.0329(3) 0.0406(3) 0.0065(2) 0.0140(3) 0.0152(3)
N1 0.0505(13) 0.0397(12) 0.0448(12) -0.0070(10) 0.0040(9) 0.0125(10)
N2 0.0326(11) 0.0395(11) 0.0368(10) 0.0040(8) 0.0060(8) 0.0144(9)
N3 0.0756(18) 0.083(2) 0.0540(15) -0.0197(14) 0.0006(13) 0.0388(17)
O1 0.0335(9) 0.0416(9) 0.0456(9) 0.0056(7) 0.0044(7) 0.0110(7)
O2 0.0520(11) 0.0421(10) 0.0653(12) 0.0001(8) 0.0182(9) -0.0014(9)
O3 0.0854(14) 0.0539(11) 0.0543(11) 0.0191(9) 0.0201(10) 0.0456(11)
O4 0.144(3) 0.0609(16) 0.111(2) -0.0187(15) 0.0231(19) 0.0335(18)
O5 0.0796(16) 0.134(2) 0.0817(17) -0.0472(15) 0.0151(13) 0.0424(16)
C1 0.0396(13) 0.0478(14) 0.0344(12) 0.0038(10) 0.0026(10) 0.0183(11)
C2 0.0616(17) 0.0736(19) 0.0363(13) 0.0011(13) 0.0048(12) 0.0344(15)
C3 0.0643(18) 0.107(3) 0.0380(14) 0.0255(17) 0.0183(13) 0.0439(19)
C4 0.0575(17) 0.084(2) 0.0516(16) 0.0364(16) 0.0197(13) 0.0280(16)
C5 0.0417(13) 0.0523(15) 0.0466(14) 0.0187(12) 0.0084(11) 0.0135(12)
C6 0.0336(12) 0.0465(13) 0.0330(11) 0.0098(10) 0.0046(9) 0.0153(10)
C7 0.0355(12) 0.0326(11) 0.0329(11) 0.0067(9) 0.0060(9) 0.0121(10)
C8 0.0335(12) 0.0390(13) 0.0405(12) 0.0070(10) 0.0093(9) 0.0121(10)
C9 0.0351(12) 0.0366(13) 0.0491(14) 0.0073(10) 0.0082(10) 0.0073(10)
C10 0.0397(13) 0.0323(12) 0.0444(13) 0.0101(10) 0.0112(10) 0.0115(10)
C11 0.0384(13) 0.0333(11) 0.0272(10) 0.0054(9) 0.0098(9) 0.0130(10)
C12 0.0471(16) 0.0421(15) 0.089(2) 0.0118(14) 0.0146(14) 0.0007(13)
C13 0.0446(14) 0.0314(13) 0.0680(17) 0.0031(11) 0.0017(12) 0.0129(11)
C14 0.0603(18) 0.0566(17) 0.080(2) 0.0050(15) 0.0158(15) 0.0313(15)
C15 0.072(2) 0.077(3) 0.124(3) -0.011(2) 0.015(2) 0.043(2)
C16 0.081(3) 0.058(2) 0.196(5) -0.010(3) 0.001(3) 0.045(2)
C17 0.102(3) 0.051(2) 0.212(5) 0.045(3) 0.019(3) 0.040(2)
C18 0.077(2) 0.0485(18) 0.140(3) 0.041(2) 0.028(2) 0.0273(17)
C19 0.0457(13) 0.0322(12) 0.0397(12) 0.0066(9) 0.0032(10) 0.0167(10)
C20 0.0495(14) 0.0402(13) 0.0410(13) 0.0021(10) 0.0056(10) 0.0248(11)
C21 0.0443(13) 0.0388(12) 0.0320(11) 0.0070(9) 0.0086(9) 0.0188(11)
C22 0.0459(14) 0.0490(15) 0.0535(15) -0.0002(12) 0.0190(12) 0.0126(12)
C23 0.0573(17) 0.0500(16) 0.0560(16) -0.0044(12) 0.0109(13) 0.0117(13)
C24 0.0559(16) 0.0525(15) 0.0389(13) -0.0059(11) 0.0040(11) 0.0274(13)
C25 0.0500(15) 0.0711(18) 0.0365(13) 0.0063(12) 0.0130(11) 0.0336(14)
C26 0.0406(13) 0.0520(15) 0.0394(13) 0.0101(11) 0.0111(10) 0.0175(11)

loop_
_atom_type_symbol
_atom_type_description
_atom_type_scat_dispersion_real
_atom_type_scat_dispersion_imag
_atom_type_scat_source
C C 0.0033 0.0016 'International Tables Vol C Tables 4.2.6.8 and 6.1.1.4'
H H 0.0000 0.0000 'International Tables Vol C Tables 4.2.6.8 and 6.1.1.4'
N N 0.0061 0.0033 'International Tables Vol C Tables 4.2.6.8 and 6.1.1.4'
O O 0.0106 0.0060 'International Tables Vol C Tables 4.2.6.8 and 6.1.1.4'
S S 0.1246 0.1234 'International Tables Vol C Tables 4.2.6.8 and 6.1.1.4'

loop_
_geom_angle_atom_site_label_1
_geom_angle_atom_site_label_2
_geom_angle_atom_site_label_3
_geom_angle
_geom_angle_site_symmetry_1
_geom_angle_site_symmetry_3
O3 S1 O2 120.53(12) . .
O3 S1 N2 106.44(10) . .
O2 S1 N2 107.51(11) . .
O3 S1 C21 107.79(11) . .
O2 S1 C21 106.62(11) . .
N2 S1 C21 107.33(10) . .
C1 N1 C9 120.6(2) . .
C1 N1 H1 115.8(18) . .
C9 N1 H1 113.8(18) . .
C20 N2 S1 120.08(15) . .
C20 N2 H2A 111.9(17) . .
S1 N2 H2A 114.8(17) . .
O5 N3 O4 124.1(3) . .
O5 N3 C24 117.5(3) . .
O4 N3 C24 118.3(3) . .
N1 C1 C2 120.8(2) . .
N1 C1 C6 120.3(2) . .
C2 C1 C6 118.8(2) . .
C3 C2 C1 121.2(3) . .
C3 C2 H2 119.4 . .
C1 C2 H2 119.4 . .
C4 C3 C2 120.2(2) . .
C4 C3 H3 119.9 . .
C2 C3 H3 119.9 . .
C3 C4 C5 119.8(3) . .
C3 C4 H4 120.1 . .
C5 C4 H4 120.1 . .
C4 C5 C6 121.4(3) . .
C4 C5 H5 119.3 . .
C6 C5 H5 119.3 . .
C5 C6 C1 118.6(2) . .
C5 C6 C7 123.9(2) . .
C1 C6 C7 117.5(2) . .
C19 C7 C6 113.58(18) . .
C19 C7 C8 117.22(17) . .
C6 C7 C8 107.30(18) . .
C19 C7 C11 113.54(18) . .
C6 C7 C11 101.12(16) . .
C8 C7 C11 102.32(16) . .
C9 C8 C7 102.25(17) . .
C9 C8 H8A 111.3 . .
C7 C8 H8A 111.3 . .
C9 C8 H8B 111.3 . .
C7 C8 H8B 111.3 . .
H8A C8 H8B 109.2 . .
N1 C9 C12 108.7(2) . .
N1 C9 C8 107.23(19) . .
C12 C9 C8 114.6(2) . .
N1 C9 C10 112.27(18) . .
C12 C9 C10 113.2(2) . .
C8 C9 C10 100.66(18) . .
C13 C10 C11 117.05(19) . .
C13 C10 C9 118.1(2) . .
C11 C10 C9 102.87(17) . .
C13 C10 H10 105.9 . .
C11 C10 H10 105.9 . .
C9 C10 H10 105.9 . .
O1 C11 C10 126.5(2) . .
O1 C11 C7 124.58(19) . .
C10 C11 C7 108.74(18) . .
C9 C12 H12A 109.5 . .
C9 C12 H12B 109.5 . .
H12A C12 H12B 109.5 . .
C9 C12 H12C 109.5 . .
H12A C12 H12C 109.5 . .
H12B C12 H12C 109.5 . .
C18 C13 C14 118.0(3) . .
C18 C13 C10 120.5(3) . .
C14 C13 C10 121.5(2) . .
C15 C14 C13 121.0(3) . .
C15 C14 H14 119.5 . .
C13 C14 H14 119.5 . .
C14 C15 C16 120.0(4) . .
C14 C15 H15 120.0 . .
C16 C15 H15 120.0 . .
C17 C16 C15 119.8(3) . .
C17 C16 H16 120.1 . .
C15 C16 H16 120.1 . .
C16 C17 C18 120.7(4) . .
C16 C17 H17 119.7 . .
C18 C17 H17 119.7 . .
C17 C18 C13 120.5(4) . .
C17 C18 H18 119.7 . .
C13 C18 H18 119.7 . .
C20 C19 C7 115.19(18) . .
C20 C19 H19A 108.5 . .
C7 C19 H19A 108.5 . .
C20 C19 H19B 108.5 . .
C7 C19 H19B 108.5 . .
H19A C19 H19B 107.5 . .
N2 C20 C19 110.82(17) . .
N2 C20 H20A 109.5 . .
C19 C20 H20A 109.5 . .
N2 C20 H20B 109.5 . .
C19 C20 H20B 109.5 . .
H20A C20 H20B 108.1 . .
C22 C21 C26 120.8(2) . .
C22 C21 S1 119.36(17) . .
C26 C21 S1 119.80(19) . .
C21 C22 C23 120.0(2) . .
C21 C22 H22 120.0 . .
C23 C22 H22 120.0 . .
C24 C23 C22 118.1(3) . .
C24 C23 H23 121.0 . .
C22 C23 H23 121.0 . .
C25 C24 C23 123.0(2) . .
C25 C24 N3 119.1(2) . .
C23 C24 N3 117.9(3) . .
C24 C25 C26 118.7(2) . .
C24 C25 H25 120.7 . .
C26 C25 H25 120.7 . .
C25 C26 C21 119.4(2) . .
C25 C26 H26 120.3 . .
C21 C26 H26 120.3 . .

loop_
_geom_bond_atom_site_label_1
_geom_bond_atom_site_label_2
_geom_bond_distance
_geom_bond_site_symmetry_2
S1 O3 1.4182(18) .
S1 O2 1.4205(19) .
S1 N2 1.6028(19) .
S1 C21 1.776(2) .
N1 C1 1.381(3) .
N1 C9 1.452(3) .
N1 H1 0.85(3) .
N2 C20 1.462(3) .
N2 H2A 0.80(2) .
N3 O5 1.207(3) .
N3 O4 1.211(4) .
N3 C24 1.475(3) .
O1 C11 1.209(3) .
C1 C2 1.390(3) .
C1 C6 1.406(3) .
C2 C3 1.369(4) .
C2 H2 0.9300 .
C3 C4 1.367(4) .
C3 H3 0.9300 .
C4 C5 1.376(3) .
C4 H4 0.9300 .
C5 C6 1.384(3) .
C5 H5 0.9300 .
C6 C7 1.523(3) .
C7 C19 1.521(3) .
C7 C8 1.533(3) .
C7 C11 1.540(3) .
C8 C9 1.529(3) .
C8 H8A 0.9700 .
C8 H8B 0.9700 .
C9 C12 1.507(3) .
C9 C10 1.559(3) .
C10 C13 1.501(3) .
C10 C11 1.505(3) .
C10 H10 0.9800 .
C12 H12A 0.9600 .
C12 H12B 0.9600 .
C12 H12C 0.9600 .
C13 C18 1.380(4) .
C13 C14 1.382(4) .
C14 C15 1.370(4) .
C14 H14 0.9300 .
C15 C16 1.372(6) .
C15 H15 0.9300 .
C16 C17 1.351(6) .
C16 H16 0.9300 .
C17 C18 1.377(5) .
C17 H17 0.9300 .
C18 H18 0.9300 .
C19 C20 1.514(3) .
C19 H19A 0.9700 .
C19 H19B 0.9700 .
C20 H20A 0.9700 .
C20 H20B 0.9700 .
C21 C22 1.372(3) .
C21 C26 1.381(3) .
C22 C23 1.376(4) .
C22 H22 0.9300 .
C23 C24 1.371(4) .
C23 H23 0.9300 .
C24 C25 1.359(4) .
C25 C26 1.379(3) .
C25 H25 0.9300 .
C26 H26 0.9300 .

loop_
_geom_torsion_atom_site_label_1
_geom_torsion_atom_site_label_2
_geom_torsion_atom_site_label_3
_geom_torsion_atom_site_label_4
_geom_torsion
_geom_torsion_site_symmetry_1
_geom_torsion_site_symmetry_2
_geom_torsion_site_symmetry_3
_geom_torsion_site_symmetry_4
O3 S1 N2 C20 -179.90(17) . . . .
O2 S1 N2 C20 49.7(2) . . . .
C21 S1 N2 C20 -64.7(2) . . . .
C9 N1 C1 C2 175.1(2) . . . .
C9 N1 C1 C6 -7.4(3) . . . .
N1 C1 C2 C3 177.0(2) . . . .
C6 C1 C2 C3 -0.6(4) . . . .
C1 C2 C3 C4 -0.4(4) . . . .
C2 C3 C4 C5 1.2(4) . . . .
C3 C4 C5 C6 -1.1(4) . . . .
C4 C5 C6 C1 0.2(3) . . . .
C4 C5 C6 C7 177.2(2) . . . .
N1 C1 C6 C5 -176.9(2) . . . .
C2 C1 C6 C5 0.6(3) . . . .
N1 C1 C6 C7 5.9(3) . . . .
C2 C1 C6 C7 -176.6(2) . . . .
C5 C6 C7 C19 14.1(3) . . . .
C1 C6 C7 C19 -168.84(19) . . . .
C5 C6 C7 C8 145.3(2) . . . .
C1 C6 C7 C8 -37.6(2) . . . .
C5 C6 C7 C11 -107.9(2) . . . .
C1 C6 C7 C11 69.2(2) . . . .
C19 C7 C8 C9 -163.11(18) . . . .
C6 C7 C8 C9 67.7(2) . . . .
C11 C7 C8 C9 -38.2(2) . . . .
C1 N1 C9 C12 164.8(2) . . . .
C1 N1 C9 C8 40.5(3) . . . .
C1 N1 C9 C10 -69.2(3) . . . .
C7 C8 C9 N1 -69.2(2) . . . .
C7 C8 C9 C12 170.1(2) . . . .
C7 C8 C9 C10 48.3(2) . . . .
N1 C9 C10 C13 -56.0(3) . . . .
C12 C9 C10 C13 67.5(3) . . . .
C8 C9 C10 C13 -169.7(2) . . . .
N1 C9 C10 C11 74.6(2) . . . .
C12 C9 C10 C11 -161.9(2) . . . .
C8 C9 C10 C11 -39.1(2) . . . .
C13 C10 C11 O1 -28.7(3) . . . .
C9 C10 C11 O1 -160.0(2) . . . .
C13 C10 C11 C7 147.1(2) . . . .
C9 C10 C11 C7 15.8(2) . . . .
C19 C7 C11 O1 -43.3(3) . . . .
C6 C7 C11 O1 78.8(2) . . . .
C8 C7 C11 O1 -170.56(19) . . . .
C19 C7 C11 C10 140.83(18) . . . .
C6 C7 C11 C10 -97.14(19) . . . .
C8 C7 C11 C10 13.5(2) . . . .
C11 C10 C13 C18 139.5(3) . . . .
C9 C10 C13 C18 -96.7(3) . . . .
C11 C10 C13 C14 -40.9(3) . . . .
C9 C10 C13 C14 82.9(3) . . . .
C18 C13 C14 C15 -0.7(5) . . . .
C10 C13 C14 C15 179.7(3) . . . .
C13 C14 C15 C16 1.3(5) . . . .
C14 C15 C16 C17 -1.4(7) . . . .
C15 C16 C17 C18 0.9(7) . . . .
C16 C17 C18 C13 -0.3(7) . . . .
C14 C13 C18 C17 0.2(5) . . . .
C10 C13 C18 C17 179.8(3) . . . .
C6 C7 C19 C20 175.10(18) . . . .
C8 C7 C19 C20 49.0(3) . . . .
C11 C7 C19 C20 -70.1(2) . . . .
S1 N2 C20 C19 -155.12(17) . . . .
C7 C19 C20 N2 55.9(3) . . . .
O3 S1 C21 C22 66.3(2) . . . .
O2 S1 C21 C22 -163.0(2) . . . .
N2 S1 C21 C22 -48.0(2) . . . .
O3 S1 C21 C26 -113.73(19) . . . .
O2 S1 C21 C26 17.0(2) . . . .
N2 S1 C21 C26 131.97(19) . . . .
C26 C21 C22 C23 -2.1(4) . . . .
S1 C21 C22 C23 177.9(2) . . . .
C21 C22 C23 C24 1.2(4) . . . .
C22 C23 C24 C25 1.0(4) . . . .
C22 C23 C24 N3 -176.6(2) . . . .
O5 N3 C24 C25 22.6(4) . . . .
O4 N3 C24 C25 -157.0(3) . . . .
O5 N3 C24 C23 -159.7(3) . . . .
O4 N3 C24 C23 20.7(4) . . . .
C23 C24 C25 C26 -2.3(4) . . . .
N3 C24 C25 C26 175.3(2) . . . .
C24 C25 C26 C21 1.3(4) . . . .
C22 C21 C26 C25 0.8(4) . . . .
S1 C21 C26 C25 -179.15(17) . . . .
